data_7026373
loop_
_publ_author_name
'Zang, Shuang-Quan'
'Liang, Ran'
'Fan, Ya-Juan'
'Hou, Hong-Wei'
'Mak, Thomas C. W.'

_publ_section_title
;
 Divalent zinc and cadmium coordination polymers of a new flexible
 tetracarboxylate ligand: syntheses, crystal structures and properties.
;
_journal_issue 34
_journal_name_full 'Dalton transactions (Cambridge, England : 2003)'
_journal_page_first 8022
_journal_page_last 8032
_journal_paper_doi 10.1039/c0dt00374c
_journal_volume 39
_journal_year 2010
_chemical_formula_moiety '2(C30 H20 N2 O9 Zn2), 2(H2 O), 2(H0.50 O0.25), 2(H0.50 O0.25), 2(H0.50 O0.25)'
_chemical_formula_sum 'C60 H47 N4 O21.5 Zn4'
_chemical_formula_weight 1429.50
_chemical_name_systematic
;
?
;
_space_group_IT_number 2
_symmetry_cell_setting triclinic
_symmetry_space_group_name_Hall '-P 1'
_symmetry_space_group_name_H-M 'P -1'
_atom_sites_solution_hydrogens geom
_atom_sites_solution_primary direct
_atom_sites_solution_secondary difmap
_audit_creation_method SHELXL-97
_cell_angle_alpha 93.944(2)
_cell_angle_beta 108.388(2)
_cell_angle_gamma 94.247(2)
_cell_formula_units_Z 1
_cell_length_a 11.4663(14)
_cell_length_b 11.4985(14)
_cell_length_c 12.4691(15)
_cell_measurement_reflns_used 2250
_cell_measurement_temperature 296(2)
_cell_measurement_theta_max 25.650
_cell_measurement_theta_min 2.1505
_cell_volume 1548.4(3)
_computing_cell_refinement 'APEX 2'
_computing_data_collection 'APEX 2(Bruker, 2009)'
_computing_data_reduction 'SAINT(Bruker, 2009)'
_computing_molecular_graphics 'SHELXTL(Bruker, 2009)'
_computing_publication_material SHELXTL
_computing_structure_refinement 'SHELXL-97 (Sheldrick, 2008)'
_computing_structure_solution 'SHELXS-97 (Sheldrick, 2008)'
_diffrn_ambient_temperature 296(2)
_diffrn_measured_fraction_theta_full 0.989
_diffrn_measured_fraction_theta_max 0.989
_diffrn_measurement_device_type 'Bruker Smart APEX II CCD area detector'
_diffrn_measurement_method 'phi and omega scans'
_diffrn_radiation_monochromator graphite
_diffrn_radiation_source 'fine-focus sealed tube'
_diffrn_radiation_type MoK\a
_diffrn_radiation_wavelength 0.71073
_diffrn_reflns_av_R_equivalents 0.1042
_diffrn_reflns_av_sigmaI/netI 0.1518
_diffrn_reflns_limit_h_max 13
_diffrn_reflns_limit_h_min -13
_diffrn_reflns_limit_k_max 13
_diffrn_reflns_limit_k_min -13
_diffrn_reflns_limit_l_max 11
_diffrn_reflns_limit_l_min -14
_diffrn_reflns_number 7905
_diffrn_reflns_theta_full 25.00
_diffrn_reflns_theta_max 25.00
_diffrn_reflns_theta_min 1.73
_exptl_absorpt_coefficient_mu 1.610
_exptl_absorpt_correction_T_max 0.7183
_exptl_absorpt_correction_T_min 0.6268
_exptl_absorpt_correction_type multi-scan
_exptl_absorpt_process_details 'SADABS(Bruker, 2009)'
_exptl_crystal_colour colourless
_exptl_crystal_density_diffrn 1.533
_exptl_crystal_density_method 'not measured'
_exptl_crystal_description block
_exptl_crystal_F_000 727
_exptl_crystal_size_max 0.32
_exptl_crystal_size_mid 0.28
_exptl_crystal_size_min 0.22
_refine_diff_density_max 1.097
_refine_diff_density_min -0.725
_refine_diff_density_rms 0.145
_refine_ls_extinction_method none
_refine_ls_goodness_of_fit_ref 1.069
_refine_ls_hydrogen_treatment constr
_refine_ls_matrix_type full
_refine_ls_number_parameters 424
_refine_ls_number_reflns 5402
_refine_ls_number_restraints 18
_refine_ls_restrained_S_all 1.071
_refine_ls_R_factor_all 0.1163
_refine_ls_R_factor_gt 0.0663
_refine_ls_shift/su_max 0.001
_refine_ls_shift/su_mean 0.000
_refine_ls_structure_factor_coef Fsqd
_refine_ls_weighting_details 'calc w=1/[\s^2^(Fo^2^)+(0.0463P)^2^+0.0000P] where P=(Fo^2^+2Fc^2^)/3'
_refine_ls_weighting_scheme calc
_refine_ls_wR_factor_gt 0.1648
_refine_ls_wR_factor_ref 0.1838
_reflns_number_gt 2955
_reflns_number_total 5402
_reflns_threshold_expression >2sigma(I)
_cod_data_source_file c0dt00374c.txt
_cod_data_source_block compound1
_cod_original_formula_sum 'C60 H47 N4 O21.50 Zn4'
_cod_database_code 7026373

loop_
_symmetry_equiv_pos_as_xyz
'x, y, z'
'-x, -y, -z'

loop_
_atom_site_label
_atom_site_type_symbol
_atom_site_fract_x
_atom_site_fract_y
_atom_site_fract_z
_atom_site_U_iso_or_equiv
_atom_site_adp_type
_atom_site_occupancy
_atom_site_symmetry_multiplicity
_atom_site_calc_flag
_atom_site_refinement_flags
Zn1 Zn 0.22593(8) 1.05177(8) 0.55674(8) 0.0357(3) Uani 1 1 d .
Zn2 Zn -0.03320(8) 0.33114(8) 0.43557(8) 0.0343(3) Uani 1 1 d .
N1 N 0.9302(6) 1.2529(6) 1.2765(5) 0.0399(17) Uani 1 1 d .
N2 N 0.3826(6) 0.9860(6) 0.6425(5) 0.0389(17) Uani 1 1 d .
O1 O 0.1031(4) 0.8213(4) 0.5132(4) 0.0371(13) Uani 1 1 d .
O2 O 0.1477(5) 0.9560(4) 0.4100(4) 0.0371(13) Uani 1 1 d .
O3 O -0.1194(4) 0.9111(5) 0.3552(4) 0.0379(13) Uani 1 1 d .
O4 O -0.2712(5) 0.7856(6) 0.2376(6) 0.0652(19) Uani 1 1 d .
O5 O 0.3348(5) 0.7790(5) 0.4148(6) 0.0539(17) Uani 1 1 d .
O6 O 0.0357(5) 0.4953(5) 0.3942(5) 0.0466(15) Uani 1 1 d .
O7 O 0.1774(5) 0.5932(5) 0.5442(5) 0.0507(16) Uani 1 1 d .
O8 O 0.1437(4) 0.3070(5) 0.5142(4) 0.0376(13) Uani 1 1 d .
O9 O 0.2870(5) 0.1908(4) 0.4977(5) 0.0461(15) Uani 1 1 d .
C1 C 0.1368(7) 0.6995(7) 0.2835(7) 0.0332(19) Uani 1 1 d .
C2 C 0.0564(7) 0.7724(6) 0.3120(6) 0.0294(18) Uani 1 1 d .
C3 C -0.0635(7) 0.7628(7) 0.2439(7) 0.039(2) Uani 1 1 d .
C4 C -0.1046(7) 0.6892(7) 0.1406(7) 0.049(2) Uani 1 1 d .
H4 H -0.1862 0.6853 0.0937 0.059 Uiso 1 1 calc R
C5 C -0.0238(8) 0.6246(8) 0.1107(8) 0.056(3) Uani 1 1 d .
H5 H -0.0488 0.5795 0.0410 0.067 Uiso 1 1 calc R
C6 C 0.0945(8) 0.6251(7) 0.1824(7) 0.050(2) Uani 1 1 d .
H6 H 0.1473 0.5756 0.1638 0.061 Uiso 1 1 calc R
C7 C 0.2671(8) 0.6938(7) 0.3604(7) 0.040(2) Uani 1 1 d .
C8 C 0.3119(7) 0.5722(7) 0.3719(6) 0.0334(19) Uani 1 1 d .
C9 C 0.2500(7) 0.4876(6) 0.4150(6) 0.0316(18) Uani 1 1 d .
C10 C 0.2955(7) 0.3792(6) 0.4318(6) 0.0344(19) Uani 1 1 d .
C11 C 0.4002(7) 0.3549(7) 0.4017(7) 0.042(2) Uani 1 1 d .
H11 H 0.4313 0.2827 0.4133 0.050 Uiso 1 1 calc R
C12 C 0.4566(7) 0.4381(8) 0.3553(7) 0.048(2) Uani 1 1 d .
H12 H 0.5236 0.4201 0.3327 0.057 Uiso 1 1 calc R
C13 C 0.4156(7) 0.5479(7) 0.3414(7) 0.041(2) Uani 1 1 d .
H13 H 0.4562 0.6045 0.3124 0.050 Uiso 1 1 calc R
C14 C 0.1028(7) 0.8547(7) 0.4182(7) 0.0342(19) Uani 1 1 d .
C15 C -0.1613(7) 0.8244(7) 0.2794(7) 0.039(2) Uani 1 1 d .
C16 C 0.1438(8) 0.5251(7) 0.4526(8) 0.038(2) Uani 1 1 d .
C17 C 0.2359(7) 0.2849(7) 0.4838(6) 0.0347(19) Uani 1 1 d .
C18 C 0.8717(8) 1.3021(8) 1.1844(8) 0.055(3) Uani 1 1 d .
H18 H 0.8549 1.3795 1.1921 0.066 Uiso 1 1 calc R
C19 C 0.8340(9) 1.2419(8) 1.0757(7) 0.059(3) Uani 1 1 d .
H19 H 0.7922 1.2796 1.0134 0.071 Uiso 1 1 calc R
C20 C 0.8578(7) 1.1280(7) 1.0601(7) 0.042(2) Uani 1 1 d .
C21 C 0.9210(7) 1.0792(7) 1.1564(7) 0.045(2) Uani 1 1 d .
H21 H 0.9413 1.0027 1.1507 0.054 Uiso 1 1 calc R
C22 C 0.9546(7) 1.1423(7) 1.2611(7) 0.042(2) Uani 1 1 d .
H22 H 0.9964 1.1060 1.3246 0.050 Uiso 1 1 calc R
C23 C 0.8159(8) 1.0616(8) 0.9441(7) 0.058(3) Uani 1 1 d .
H23A H 0.8796 1.0755 0.9092 0.070 Uiso 1 1 calc R
H23B H 0.7423 1.0929 0.8978 0.070 Uiso 1 1 calc R
C24 C 0.7877(8) 0.9302(7) 0.9427(7) 0.057(3) Uani 1 1 d .
H24A H 0.7308 0.9161 0.9849 0.068 Uiso 1 1 calc R
H24B H 0.8635 0.8973 0.9814 0.068 Uiso 1 1 calc R
C25 C 0.7320(7) 0.8665(8) 0.8240(8) 0.057(3) Uani 1 1 d .
H25A H 0.7222 0.7829 0.8300 0.068 Uiso 1 1 calc R
H25B H 0.7887 0.8802 0.7815 0.068 Uiso 1 1 calc R
C26 C 0.6065(7) 0.9058(7) 0.7585(7) 0.044(2) Uani 1 1 d .
C27 C 0.5989(7) 0.9915(8) 0.6861(7) 0.045(2) Uani 1 1 d .
H27 H 0.6704 1.0229 0.6743 0.054 Uiso 1 1 calc R
C28 C 0.4892(7) 1.0319(7) 0.6312(7) 0.039(2) Uani 1 1 d .
H28 H 0.4878 1.0922 0.5850 0.047 Uiso 1 1 calc R
C30 C 0.3884(8) 0.9006(8) 0.7104(8) 0.057(3) Uani 1 1 d .
H30 H 0.3154 0.8670 0.7178 0.069 Uiso 1 1 calc R
C31 C 0.4980(8) 0.8602(8) 0.7702(8) 0.060(3) Uani 1 1 d .
H31 H 0.4983 0.8019 0.8184 0.072 Uiso 1 1 calc R
O1W O 0.6886(7) 0.5285(7) 0.2453(6) 0.100(3) Uani 1 1 d .
H1WA H 0.6833 0.6008 0.2365 0.120 Uiso 1 1 d R
H1WB H 0.7430 0.5278 0.3099 0.120 Uiso 1 1 d R
O2W O 0.4869(18) 0.7887(19) 0.0923(18) 0.050(6) Uani 0.25 1 d PU
H2WA H 0.4627 0.7389 0.1300 0.059 Uiso 0.25 1 d PR
H2WB H 0.5179 0.7487 0.0502 0.059 Uiso 0.25 1 d PR
O3W O 0.476(2) 0.6154(17) 0.9295(17) 0.052(6) Uani 0.25 1 d PU
H3WA H 0.5174 0.5710 0.9015 0.062 Uiso 0.25 1 d PR
H3WB H 0.4189 0.6328 0.8723 0.062 Uiso 0.25 1 d PR
O4W O 0.658(2) 0.463(2) 0.996(2) 0.066(7) Uani 0.25 1 d PU
H4WA H 0.5867 0.4449 1.0001 0.079 Uiso 0.25 1 d PR
H4WB H 0.6458 0.4760 0.9273 0.079 Uiso 0.25 1 d PR

loop_
_atom_site_aniso_label
_atom_site_aniso_U_11
_atom_site_aniso_U_22
_atom_site_aniso_U_33
_atom_site_aniso_U_23
_atom_site_aniso_U_13
_atom_site_aniso_U_12
Zn1 0.0321(5) 0.0290(6) 0.0469(6) 0.0041(4) 0.0120(5) 0.0111(4)
Zn2 0.0319(5) 0.0332(6) 0.0403(6) 0.0038(4) 0.0139(4) 0.0081(4)
N1 0.047(4) 0.040(4) 0.040(4) 0.018(3) 0.019(4) 0.016(3)
N2 0.035(4) 0.039(4) 0.042(4) 0.004(3) 0.009(3) 0.011(3)
O1 0.038(3) 0.036(3) 0.039(3) 0.005(3) 0.014(3) 0.006(3)
O2 0.046(3) 0.022(3) 0.048(4) 0.003(3) 0.021(3) 0.008(3)
O3 0.038(3) 0.034(3) 0.044(4) 0.004(3) 0.015(3) 0.011(3)
O4 0.039(4) 0.072(5) 0.077(5) -0.016(4) 0.011(4) 0.012(3)
O5 0.046(4) 0.028(3) 0.089(5) 0.006(3) 0.024(4) 0.005(3)
O6 0.031(3) 0.051(4) 0.063(4) 0.025(3) 0.017(3) 0.012(3)
O7 0.049(4) 0.034(4) 0.082(5) 0.002(3) 0.041(4) 0.003(3)
O8 0.029(3) 0.040(3) 0.047(4) 0.011(3) 0.013(3) 0.013(3)
O9 0.043(3) 0.023(3) 0.080(5) 0.013(3) 0.027(3) 0.015(3)
C1 0.036(4) 0.029(5) 0.039(5) 0.008(4) 0.015(4) 0.009(4)
C2 0.037(4) 0.023(4) 0.032(5) 0.007(3) 0.015(4) 0.005(3)
C3 0.048(5) 0.031(5) 0.045(5) -0.003(4) 0.022(4) 0.014(4)
C4 0.041(5) 0.049(6) 0.053(6) -0.001(5) 0.007(5) 0.016(4)
C5 0.060(6) 0.064(7) 0.037(6) -0.005(5) 0.003(5) 0.027(5)
C6 0.064(6) 0.042(6) 0.054(6) 0.004(5) 0.027(5) 0.024(5)
C7 0.050(5) 0.032(5) 0.051(6) 0.010(4) 0.034(5) 0.011(4)
C8 0.038(4) 0.025(4) 0.040(5) 0.002(4) 0.017(4) 0.009(4)
C9 0.034(4) 0.026(4) 0.039(5) 0.001(4) 0.016(4) 0.009(4)
C10 0.045(5) 0.023(4) 0.036(5) 0.001(4) 0.014(4) 0.005(4)
C11 0.036(5) 0.038(5) 0.053(6) 0.003(4) 0.014(4) 0.019(4)
C12 0.041(5) 0.047(6) 0.068(6) 0.009(5) 0.031(5) 0.015(4)
C13 0.035(5) 0.043(5) 0.053(6) 0.011(4) 0.023(4) 0.011(4)
C14 0.029(4) 0.040(5) 0.038(5) 0.010(4) 0.012(4) 0.014(4)
C15 0.035(5) 0.041(5) 0.041(5) 0.004(4) 0.008(4) 0.016(4)
C16 0.052(6) 0.018(4) 0.050(6) 0.007(4) 0.025(5) 0.009(4)
C17 0.043(5) 0.022(4) 0.035(5) -0.001(4) 0.006(4) 0.004(4)
C18 0.084(7) 0.033(5) 0.052(6) 0.007(5) 0.023(6) 0.017(5)
C19 0.091(7) 0.045(6) 0.031(5) 0.011(4) 0.002(5) 0.019(5)
C20 0.046(5) 0.040(5) 0.042(5) 0.004(4) 0.016(4) 0.007(4)
C21 0.059(6) 0.040(5) 0.038(5) 0.002(4) 0.015(5) 0.026(4)
C22 0.042(5) 0.045(6) 0.037(5) 0.009(4) 0.008(4) 0.017(4)
C23 0.065(6) 0.054(7) 0.050(6) 0.002(5) 0.010(5) 0.014(5)
C24 0.060(6) 0.046(6) 0.051(6) 0.002(5) -0.004(5) 0.024(5)
C25 0.052(5) 0.041(6) 0.064(7) 0.003(5) -0.005(5) 0.029(5)
C26 0.039(5) 0.037(5) 0.048(6) -0.003(4) 0.002(4) 0.013(4)
C27 0.035(5) 0.049(6) 0.048(6) 0.000(5) 0.008(4) 0.008(4)
C28 0.040(5) 0.031(5) 0.042(5) 0.004(4) 0.008(4) 0.003(4)
C30 0.042(5) 0.055(6) 0.081(7) 0.034(6) 0.022(5) 0.001(5)
C31 0.046(6) 0.059(7) 0.076(7) 0.037(6) 0.011(5) 0.016(5)
O1W 0.107(6) 0.080(6) 0.099(6) -0.002(5) 0.020(5) -0.005(5)
O2W 0.039(7) 0.050(7) 0.051(7) -0.006(5) 0.003(5) 0.011(5)
O3W 0.079(13) 0.022(11) 0.030(11) -0.004(9) -0.017(10) 0.021(10)
O4W 0.063(8) 0.058(8) 0.070(8) -0.003(5) 0.011(5) 0.015(5)

loop_
_atom_type_symbol
_atom_type_description
_atom_type_scat_dispersion_real
_atom_type_scat_dispersion_imag
_atom_type_scat_source
C C 0.0033 0.0016 'International Tables Vol C Tables 4.2.6.8 and 6.1.1.4'
H H 0.0000 0.0000 'International Tables Vol C Tables 4.2.6.8 and 6.1.1.4'
N N 0.0061 0.0033 'International Tables Vol C Tables 4.2.6.8 and 6.1.1.4'
O O 0.0106 0.0060 'International Tables Vol C Tables 4.2.6.8 and 6.1.1.4'
Zn Zn 0.2839 1.4301 'International Tables Vol C Tables 4.2.6.8 and 6.1.1.4'

loop_
_geom_angle_atom_site_label_1
_geom_angle_atom_site_label_2
_geom_angle_atom_site_label_3
_geom_angle
_geom_angle_site_symmetry_1
_geom_angle_site_symmetry_3
O3 Zn1 O2 116.6(2) 2_576 .
O3 Zn1 O9 112.8(2) 2_576 1_565
O2 Zn1 O9 97.9(2) . 1_565
O3 Zn1 N2 115.2(2) 2_576 .
O2 Zn1 N2 109.3(2) . .
O9 Zn1 N2 102.9(2) 1_565 .
O7 Zn2 O8 143.3(2) 2_566 .
O7 Zn2 N1 112.4(3) 2_566 1_444
O8 Zn2 N1 104.3(2) . 1_444
O7 Zn2 O1 87.4(2) 2_566 2_566
O8 Zn2 O1 94.0(2) . 2_566
N1 Zn2 O1 91.0(2) 1_444 2_566
O7 Zn2 O6 89.3(2) 2_566 .
O8 Zn2 O6 86.6(2) . .
N1 Zn2 O6 93.2(2) 1_444 .
O1 Zn2 O6 175.4(2) 2_566 .
C18 N1 C22 116.7(7) . .
C18 N1 Zn2 123.0(6) . 1_666
C22 N1 Zn2 120.0(6) . 1_666
C30 N2 C28 117.7(7) . .
C30 N2 Zn1 124.5(6) . .
C28 N2 Zn1 117.9(6) . .
C14 O1 Zn2 134.4(5) . 2_566
C14 O2 Zn1 114.4(5) . .
C15 O3 Zn1 115.1(5) . 2_576
C16 O6 Zn2 112.0(5) . .
C16 O7 Zn2 110.4(5) . 2_566
C17 O8 Zn2 136.0(5) . .
C17 O9 Zn1 125.0(5) . 1_545
C2 C1 C6 119.5(7) . .
C2 C1 C7 122.4(7) . .
C6 C1 C7 118.1(7) . .
C3 C2 C1 118.6(7) . .
C3 C2 C14 121.9(7) . .
C1 C2 C14 119.5(7) . .
C2 C3 C4 121.3(7) . .
C2 C3 C15 121.5(7) . .
C4 C3 C15 117.1(7) . .
C5 C4 C3 119.3(8) . .
C5 C4 H4 120.3 . .
C3 C4 H4 120.3 . .
C4 C5 C6 120.4(8) . .
C4 C5 H5 119.8 . .
C6 C5 H5 119.8 . .
C5 C6 C1 120.6(8) . .
C5 C6 H6 119.7 . .
C1 C6 H6 119.7 . .
O5 C7 C1 123.9(7) . .
O5 C7 C8 119.7(8) . .
C1 C7 C8 116.4(7) . .
C9 C8 C13 121.0(7) . .
C9 C8 C7 119.4(6) . .
C13 C8 C7 119.6(7) . .
C10 C9 C8 119.2(6) . .
C10 C9 C16 123.5(7) . .
C8 C9 C16 116.9(7) . .
C9 C10 C11 119.7(7) . .
C9 C10 C17 121.9(7) . .
C11 C10 C17 118.4(7) . .
C12 C11 C10 119.9(8) . .
C12 C11 H11 120.0 . .
C10 C11 H11 120.0 . .
C11 C12 C13 121.3(7) . .
C11 C12 H12 119.3 . .
C13 C12 H12 119.3 . .
C12 C13 C8 118.7(8) . .
C12 C13 H13 120.7 . .
C8 C13 H13 120.7 . .
O2 C14 O1 121.7(7) . .
O2 C14 C2 117.1(7) . .
O1 C14 C2 121.1(7) . .
O4 C15 O3 125.4(7) . .
O4 C15 C3 119.3(7) . .
O3 C15 C3 115.3(7) . .
O6 C16 O7 124.8(7) . .
O6 C16 C9 121.1(7) . .
O7 C16 C9 114.0(7) . .
O9 C17 O8 124.7(8) . .
O9 C17 C10 116.3(7) . .
O8 C17 C10 118.9(7) . .
N1 C18 C19 122.5(8) . .
N1 C18 H18 118.8 . .
C19 C18 H18 118.8 . .
C20 C19 C18 120.8(9) . .
C20 C19 H19 119.6 . .
C18 C19 H19 119.6 . .
C19 C20 C21 115.9(8) . .
C19 C20 C23 121.4(8) . .
C21 C20 C23 122.7(8) . .
C20 C21 C22 120.7(8) . .
C20 C21 H21 119.7 . .
C22 C21 H21 119.7 . .
N1 C22 C21 123.4(8) . .
N1 C22 H22 118.3 . .
C21 C22 H22 118.3 . .
C20 C23 C24 114.9(8) . .
C20 C23 H23A 108.6 . .
C24 C23 H23A 108.6 . .
C20 C23 H23B 108.6 . .
C24 C23 H23B 108.6 . .
H23A C23 H23B 107.5 . .
C23 C24 C25 114.0(8) . .
C23 C24 H24A 108.8 . .
C25 C24 H24A 108.8 . .
C23 C24 H24B 108.8 . .
C25 C24 H24B 108.8 . .
H24A C24 H24B 107.7 . .
C24 C25 C26 112.9(7) . .
C24 C25 H25A 109.0 . .
C26 C25 H25A 109.0 . .
C24 C25 H25B 109.0 . .
C26 C25 H25B 109.0 . .
H25A C25 H25B 107.8 . .
C31 C26 C27 116.8(8) . .
C31 C26 C25 122.6(8) . .
C27 C26 C25 120.6(8) . .
C28 C27 C26 121.6(8) . .
C28 C27 H27 119.2 . .
C26 C27 H27 119.2 . .
N2 C28 C27 121.2(8) . .
N2 C28 H28 119.4 . .
C27 C28 H28 119.4 . .
N2 C30 C31 122.7(8) . .
N2 C30 H30 118.6 . .
C31 C30 H30 118.6 . .
C26 C31 C30 119.9(8) . .
C26 C31 H31 120.1 . .
C30 C31 H31 120.1 . .
H1WA O1W H1WB 104.5 . .
H2WA O2W H2WB 104.5 . .
H3WA O3W H3WB 104.5 . .
H4WA O4W H4WB 104.5 . .

loop_
_geom_bond_atom_site_label_1
_geom_bond_atom_site_label_2
_geom_bond_distance
_geom_bond_site_symmetry_2
Zn1 O3 1.933(5) 2_576
Zn1 O2 1.976(5) .
Zn1 O9 1.978(5) 1_565
Zn1 N2 2.011(6) .
Zn2 O7 2.000(5) 2_566
Zn2 O8 2.005(5) .
Zn2 N1 2.023(7) 1_444
Zn2 O1 2.096(5) 2_566
Zn2 O6 2.150(5) .
N1 C18 1.322(10) .
N1 C22 1.336(10) .
N1 Zn2 2.023(7) 1_666
N2 C30 1.332(10) .
N2 C28 1.347(9) .
O1 C14 1.269(9) .
O1 Zn2 2.096(5) 2_566
O2 C14 1.262(9) .
O3 C15 1.278(9) .
O3 Zn1 1.933(5) 2_576
O4 C15 1.237(9) .
O5 C7 1.219(9) .
O6 C16 1.232(9) .
O7 C16 1.273(9) .
O7 Zn2 2.000(5) 2_566
O8 C17 1.267(8) .
O9 C17 1.264(9) .
O9 Zn1 1.978(5) 1_545
C1 C2 1.400(10) .
C1 C6 1.400(10) .
C1 C7 1.508(11) .
C2 C3 1.361(10) .
C2 C14 1.498(10) .
C3 C4 1.416(10) .
C3 C15 1.531(10) .
C4 C5 1.353(11) .
C4 H4 0.9300 .
C5 C6 1.368(11) .
C5 H5 0.9300 .
C6 H6 0.9300 .
C7 C8 1.526(10) .
C8 C9 1.395(10) .
C8 C13 1.400(10) .
C9 C10 1.390(10) .
C9 C16 1.516(10) .
C10 C11 1.407(10) .
C10 C17 1.526(10) .
C11 C12 1.374(11) .
C11 H11 0.9300 .
C12 C13 1.383(11) .
C12 H12 0.9300 .
C13 H13 0.9300 .
C18 C19 1.399(11) .
C18 H18 0.9300 .
C19 C20 1.371(11) .
C19 H19 0.9300 .
C20 C21 1.373(11) .
C20 C23 1.504(11) .
C21 C22 1.375(10) .
C21 H21 0.9300 .
C22 H22 0.9300 .
C23 C24 1.520(11) .
C23 H23A 0.9700 .
C23 H23B 0.9700 .
C24 C25 1.523(11) .
C24 H24A 0.9700 .
C24 H24B 0.9700 .
C25 C26 1.533(10) .
C25 H25A 0.9700 .
C25 H25B 0.9700 .
C26 C31 1.369(11) .
C26 C27 1.370(11) .
C27 C28 1.361(10) .
C27 H27 0.9300 .
C28 H28 0.9300 .
C30 C31 1.376(11) .
C30 H30 0.9300 .
C31 H31 0.9300 .
O1W H1WA 0.8500 .
O1W H1WB 0.8500 .
O2W H2WA 0.8500 .
O2W H2WB 0.8500 .
O3W H3WA 0.8500 .
O3W H3WB 0.8500 .
O4W H4WA 0.8500 .
O4W H4WB 0.8500 .

loop_
_geom_hbond_atom_site_label_D
_geom_hbond_atom_site_label_H
_geom_hbond_atom_site_label_A
_geom_hbond_distance_DH
_geom_hbond_distance_HA
_geom_hbond_distance_DA
_geom_hbond_angle_DHA
_geom_hbond_site_symmetry_A
O1W H1WA O4 0.85 2.15 2.970(10) 162.8 1_655
O1W H1WB O7 0.85 2.36 3.081(10) 142.9 2_666
O2W H2WB O3W 0.85 1.99 2.71(3) 142.2 1_554
O3W H3WA O4W 0.85 2.20 2.79(3) 126.2 .
O3W H3WB O1W 0.85 2.29 2.74(2) 112.9 2_666
O4W H4WA O3W 0.85 1.48 2.20(3) 141.4 2_667
O4W H4WA O3W 0.85 2.48 2.79(3) 102.6 .

loop_
_geom_torsion_atom_site_label_1
_geom_torsion_atom_site_label_2
_geom_torsion_atom_site_label_3
_geom_torsion_atom_site_label_4
_geom_torsion
_geom_torsion_site_symmetry_1
O3 Zn1 N2 C30 47.0(8) 2_576
O2 Zn1 N2 C30 -86.6(7) .
O9 Zn1 N2 C30 170.2(7) 1_565
O3 Zn1 N2 C28 -132.5(5) 2_576
O2 Zn1 N2 C28 93.9(6) .
O9 Zn1 N2 C28 -9.3(6) 1_565
O3 Zn1 O2 C14 -62.8(5) 2_576
O9 Zn1 O2 C14 176.7(5) 1_565
N2 Zn1 O2 C14 70.0(5) .
O7 Zn2 O6 C16 127.3(5) 2_566
O8 Zn2 O6 C16 -16.2(6) .
N1 Zn2 O6 C16 -120.3(6) 1_444
O7 Zn2 O8 C17 -155.5(7) 2_566
N1 Zn2 O8 C17 21.2(8) 1_444
O1 Zn2 O8 C17 113.3(7) 2_566
O6 Zn2 O8 C17 -71.2(7) .
C6 C1 C2 C3 4.4(11) .
C7 C1 C2 C3 -172.9(7) .
C6 C1 C2 C14 -178.0(7) .
C7 C1 C2 C14 4.6(11) .
C1 C2 C3 C4 -6.0(12) .
C14 C2 C3 C4 176.6(8) .
C1 C2 C3 C15 169.8(7) .
C14 C2 C3 C15 -7.6(12) .
C2 C3 C4 C5 2.0(13) .
C15 C3 C4 C5 -174.0(8) .
C3 C4 C5 C6 3.7(14) .
C4 C5 C6 C1 -5.2(14) .
C2 C1 C6 C5 1.1(12) .
C7 C1 C6 C5 178.5(8) .
C2 C1 C7 O5 -39.5(12) .
C6 C1 C7 O5 143.1(8) .
C2 C1 C7 C8 138.2(7) .
C6 C1 C7 C8 -39.2(10) .
O5 C7 C8 C9 117.2(8) .
C1 C7 C8 C9 -60.6(10) .
O5 C7 C8 C13 -61.5(11) .
C1 C7 C8 C13 120.7(8) .
C13 C8 C9 C10 2.6(11) .
C7 C8 C9 C10 -176.1(7) .
C13 C8 C9 C16 176.2(8) .
C7 C8 C9 C16 -2.5(11) .
C8 C9 C10 C11 -2.2(11) .
C16 C9 C10 C11 -175.3(8) .
C8 C9 C10 C17 177.1(6) .
C16 C9 C10 C17 3.9(12) .
C9 C10 C11 C12 -0.4(12) .
C17 C10 C11 C12 -179.7(7) .
C10 C11 C12 C13 2.7(13) .
C11 C12 C13 C8 -2.3(13) .
C9 C8 C13 C12 -0.4(12) .
C7 C8 C13 C12 178.3(8) .
Zn1 O2 C14 O1 3.6(9) .
Zn1 O2 C14 C2 -172.5(5) .
Zn2 O1 C14 O2 176.5(5) 2_566
Zn2 O1 C14 C2 -7.6(11) 2_566
C3 C2 C14 O2 -92.3(9) .
C1 C2 C14 O2 90.3(9) .
C3 C2 C14 O1 91.6(10) .
C1 C2 C14 O1 -85.8(9) .
Zn1 O3 C15 O4 21.0(11) 2_576
Zn1 O3 C15 C3 -156.0(5) 2_576
C2 C3 C15 O4 -156.2(8) .
C4 C3 C15 O4 19.8(12) .
C2 C3 C15 O3 21.1(12) .
C4 C3 C15 O3 -163.0(7) .
Zn2 O6 C16 O7 -94.6(8) .
Zn2 O6 C16 C9 89.5(8) .
Zn2 O7 C16 O6 -10.7(10) 2_566
Zn2 O7 C16 C9 165.5(5) 2_566
C10 C9 C16 O6 -82.5(11) .
C8 C9 C16 O6 104.2(9) .
C10 C9 C16 O7 101.1(9) .
C8 C9 C16 O7 -72.2(9) .
Zn1 O9 C17 O8 6.0(11) 1_545
Zn1 O9 C17 C10 -177.2(4) 1_545
Zn2 O8 C17 O9 -113.6(9) .
Zn2 O8 C17 C10 69.7(9) .
C9 C10 C17 O9 -178.3(7) .
C11 C10 C17 O9 1.0(11) .
C9 C10 C17 O8 -1.3(11) .
C11 C10 C17 O8 177.9(7) .
C22 N1 C18 C19 1.4(13) .
Zn2 N1 C18 C19 -172.3(7) 1_666
N1 C18 C19 C20 -0.7(15) .
C18 C19 C20 C21 -0.7(13) .
C18 C19 C20 C23 178.9(8) .
C19 C20 C21 C22 1.4(13) .
C23 C20 C21 C22 -178.2(8) .
C18 N1 C22 C21 -0.7(12) .
Zn2 N1 C22 C21 173.2(6) 1_666
C20 C21 C22 N1 -0.7(13) .
C19 C20 C23 C24 -150.0(9) .
C21 C20 C23 C24 29.6(12) .
C20 C23 C24 C25 173.6(7) .
C23 C24 C25 C26 -62.7(10) .
C24 C25 C26 C31 -84.2(10) .
C24 C25 C26 C27 94.5(10) .
C31 C26 C27 C28 1.9(13) .
C25 C26 C27 C28 -176.8(7) .
C30 N2 C28 C27 0.8(12) .
Zn1 N2 C28 C27 -179.7(6) .
C26 C27 C28 N2 -2.5(12) .
C28 N2 C30 C31 1.4(14) .
Zn1 N2 C30 C31 -178.1(7) .
C27 C26 C31 C30 0.2(14) .
C25 C26 C31 C30 178.9(8) .
N2 C30 C31 C26 -1.8(15) .
